data_2211580
loop_
_publ_author_name
'Jiang, Xue-Yue'
'Xue, Zhao-Ming'
'Wu, Ke-Neng'
'Ma, Jian'

_publ_section_title
;
 <i>trans</i>-2-[4-(Diethylamino)styryl]pyridine
;
_journal_coeditor_code RZ2073
_journal_issue 12
_journal_name_full 'Acta Crystallographica Section E'
_journal_page_first o5929
_journal_page_last o5930
_journal_paper_doi 10.1107/S1600536806044254
_journal_volume 62
_journal_year 2006
_chemical_formula_iupac 'C17 H20 N2'
_chemical_formula_moiety 'C17 H20 N2'
_chemical_formula_sum 'C17 H20 N2'
_chemical_formula_weight 252.35
_chemical_name_systematic
;
trans-2-[4-(Diethylamino)styryl]pyridine
;
_space_group_IT_number 19
_symmetry_cell_setting orthorhombic
_symmetry_space_group_name_Hall 'P 2ac 2ab'
_symmetry_space_group_name_H-M 'P 21 21 21'
_atom_sites_solution_hydrogens geom
_atom_sites_solution_primary direct
_atom_sites_solution_secondary difmap
_audit_creation_method SHELXL-97
_cell_angle_alpha 90.00
_cell_angle_beta 90.00
_cell_angle_gamma 90.00
_cell_formula_units_Z 4
_cell_length_a 7.594(2)
_cell_length_b 9.604(3)
_cell_length_c 19.932(6)
_cell_measurement_reflns_used 2124
_cell_measurement_temperature 298(2)
_cell_measurement_theta_max 22.538
_cell_measurement_theta_min 2.358
_cell_volume 1453.7(7)
_computing_cell_refinement 'SAINT (Bruker, 1998)'
_computing_data_collection 'SMART (Bruker, 1998)'
_computing_data_reduction SAINT
_computing_molecular_graphics 'SHELXTL (Bruker, 1998)'
_computing_publication_material SHELXTL
_computing_structure_refinement 'SHELXL97 (Sheldrick, 1997)'
_computing_structure_solution 'SHELXS97 (Sheldrick, 1997)'
_diffrn_ambient_temperature 298(2)
_diffrn_measured_fraction_theta_full 1.000
_diffrn_measured_fraction_theta_max 1.000
_diffrn_measurement_device_type 'Bruker SMART CCD'
_diffrn_measurement_method '\f and \w'
_diffrn_radiation_monochromator graphite
_diffrn_radiation_source 'fine-focus sealed tube'
_diffrn_radiation_type MoK\a
_diffrn_radiation_wavelength 0.71073
_diffrn_reflns_av_R_equivalents 0.0404
_diffrn_reflns_av_sigmaI/netI 0.0285
_diffrn_reflns_limit_h_max 9
_diffrn_reflns_limit_h_min -8
_diffrn_reflns_limit_k_max 9
_diffrn_reflns_limit_k_min -11
_diffrn_reflns_limit_l_max 22
_diffrn_reflns_limit_l_min -23
_diffrn_reflns_number 7665
_diffrn_reflns_theta_full 25.02
_diffrn_reflns_theta_max 25.02
_diffrn_reflns_theta_min 2.04
_diffrn_standards_number 0
_exptl_absorpt_coefficient_mu 0.068
_exptl_absorpt_correction_T_max 0.9872
_exptl_absorpt_correction_T_min 0.9655
_exptl_absorpt_correction_type multi-scan
_exptl_absorpt_process_details '(SADABS; Sheldrick, 1996)'
_exptl_crystal_colour yellow
_exptl_crystal_density_diffrn 1.153
_exptl_crystal_density_method 'not measured'
_exptl_crystal_description block
_exptl_crystal_F_000 544
_exptl_crystal_size_max 0.52
_exptl_crystal_size_mid 0.43
_exptl_crystal_size_min 0.19
_refine_diff_density_max 0.153
_refine_diff_density_min -0.126
_refine_ls_extinction_coef 0.0140(14)
_refine_ls_extinction_expression Fc^*^=kFc[1+0.001xFc^2^\l^3^/sin(2\q)]^-1/4^
_refine_ls_extinction_method SHELXL97
_refine_ls_goodness_of_fit_ref 1.061
_refine_ls_hydrogen_treatment mixed
_refine_ls_matrix_type full
_refine_ls_number_parameters 191
_refine_ls_number_reflns 1506
_refine_ls_number_restraints 0
_refine_ls_restrained_S_all 1.061
_refine_ls_R_factor_all 0.0671
_refine_ls_R_factor_gt 0.0378
_refine_ls_shift/su_max 0.000
_refine_ls_shift/su_mean 0.000
_refine_ls_structure_factor_coef Fsqd
_refine_ls_weighting_details 'calc w=1/[\s^2^(Fo^2^)+(0.0259P)^2^+0.4698P] where P=(Fo^2^+2Fc^2^)/3'
_refine_ls_weighting_scheme calc
_refine_ls_wR_factor_gt 0.0789
_refine_ls_wR_factor_ref 0.0966
_reflns_number_gt 1081
_reflns_number_total 1506
_reflns_threshold_expression I>2\s(I)
_cod_data_source_file rz2073.cif
_cod_data_source_block I
_cod_depositor_comments
;
The following automatic conversions were performed:
'_symmetry_cell_setting' value 'Orthorhombic' changed to 'orthorhombic'
according to '/home/saulius/struct/CIF-dictionaries/cif_core.dic'
dictionary named 'cif_core.dic' version 2.4.1 from 2010-06-29.

Automatic conversion script
Id: cif_fix_enum 1527 2010-12-29 10:47:43Z saulius 

The following automatic conversions were performed:

'_symmetry_cell_setting' value 'Orthorhombic' changed to
'orthorhombic' according to
/home/saulius/struct/CIF-dictionaries/cif_core.dic dictionary named
'cif_core.dic' version 2.4.1 from 2010-06-29.

Automatic conversion script
Id: cif_fix_values 1715 2011-07-08 13:25:40Z adriana 
;
_cod_original_cell_volume 1453.6(7)
_cod_database_code 2211580
_cod_database_fobs_code 2211580

loop_
_symmetry_equiv_pos_as_xyz
'x, y, z'
'-x+1/2, -y, z+1/2'
'-x, y+1/2, -z+1/2'
'x+1/2, -y+1/2, -z'

loop_
_atom_site_type_symbol
_atom_site_label
_atom_site_fract_x
_atom_site_fract_y
_atom_site_fract_z
_atom_site_U_iso_or_equiv
_atom_site_adp_type
_atom_site_calc_flag
_atom_site_refinement_flags
_atom_site_occupancy
N N1 1.0350(4) 0.1816(3) -0.17195(12) 0.0596(7) Uani d . 1
N N2 0.9685(3) 0.8080(2) 0.13076(11) 0.0519(7) Uani d . 1
C C1 1.0480(5) 0.0855(4) -0.21992(17) 0.0659(10) Uani d . 1
H H1 1.120(4) 0.110(3) -0.2569(16) 0.075(11) Uiso d . 1
C C2 0.9674(5) -0.0417(4) -0.21834(18) 0.0643(10) Uani d . 1
H H2 0.982(5) -0.106(3) -0.2534(16) 0.074(11) Uiso d . 1
C C3 0.8677(5) -0.0715(4) -0.16332(18) 0.0719(10) Uani d . 1
H H3 0.8115 -0.1573 -0.1598 0.086 Uiso calc R 1
C C4 0.8508(4) 0.0247(4) -0.11362(17) 0.0640(9) Uani d . 1
H H4 0.7823 0.0050 -0.0761 0.077 Uiso calc R 1
C C5 0.9350(4) 0.1514(3) -0.11874(14) 0.0490(7) Uani d . 1
C C6 0.9142(5) 0.2559(3) -0.06554(16) 0.0539(8) Uani d . 1
H H6 0.843(4) 0.230(3) -0.0255(13) 0.064(9) Uiso d . 1
C C7 0.9840(4) 0.3807(3) -0.06684(15) 0.0530(8) Uani d . 1
H H7 1.058(4) 0.401(3) -0.1075(13) 0.057(8) Uiso d . 1
C C8 0.9714(4) 0.4896(3) -0.01566(13) 0.0467(7) Uani d . 1
C C9 0.8794(4) 0.4754(3) 0.04471(15) 0.0544(8) Uani d . 1
H H9 0.8189 0.3930 0.0530 0.065 Uiso calc R 1
C C10 0.8754(4) 0.5793(3) 0.09225(15) 0.0513(8) Uani d . 1
H H10 0.8119 0.5655 0.1316 0.062 Uiso calc R 1
C C11 0.9651(4) 0.7055(3) 0.08268(13) 0.0443(7) Uani d . 1
C C12 1.0545(4) 0.7208(3) 0.02138(13) 0.0502(8) Uani d . 1
H H12 1.1141 0.8033 0.0124 0.060 Uiso calc R 1
C C13 1.0554(4) 0.6163(3) -0.02521(14) 0.0511(8) Uani d . 1
H H13 1.1153 0.6309 -0.0653 0.061 Uiso calc R 1
C C14 1.0759(4) 0.9311(3) 0.12335(15) 0.0539(8) Uani d . 1
H H14A 1.1825 0.9062 0.0994 0.065 Uiso calc R 1
H H14B 1.1101 0.9634 0.1676 0.065 Uiso calc R 1
C C15 0.9871(5) 1.0490(3) 0.08667(18) 0.0728(10) Uani d . 1
H H15A 1.0664 1.1266 0.0836 0.109 Uiso calc R 1
H H15B 0.8832 1.0766 0.1107 0.109 Uiso calc R 1
H H15C 0.9551 1.0189 0.0424 0.109 Uiso calc R 1
C C16 0.8553(4) 0.8036(4) 0.18917(14) 0.0622(9) Uani d . 1
H H16A 0.7486 0.7532 0.1778 0.075 Uiso calc R 1
H H16B 0.8218 0.8980 0.2009 0.075 Uiso calc R 1
C C17 0.9385(6) 0.7358(5) 0.24950(17) 0.0953(14) Uani d . 1
H H17A 0.8564 0.7359 0.2861 0.143 Uiso calc R 1
H H17B 1.0422 0.7867 0.2621 0.143 Uiso calc R 1
H H17C 0.9701 0.6416 0.2387 0.143 Uiso calc R 1

loop_
_atom_site_aniso_label
_atom_site_aniso_U_11
_atom_site_aniso_U_22
_atom_site_aniso_U_33
_atom_site_aniso_U_12
_atom_site_aniso_U_13
_atom_site_aniso_U_23
N1 0.0721(19) 0.0479(15) 0.0587(15) -0.0005(15) 0.0028(15) 0.0005(14)
N2 0.0633(16) 0.0434(14) 0.0491(13) -0.0026(13) 0.0119(13) -0.0012(12)
C1 0.077(3) 0.067(2) 0.0541(19) 0.007(2) 0.011(2) 0.0014(19)
C2 0.080(3) 0.054(2) 0.059(2) 0.009(2) -0.010(2) -0.0107(18)
C3 0.079(3) 0.054(2) 0.082(2) -0.014(2) -0.003(2) -0.005(2)
C4 0.066(2) 0.062(2) 0.064(2) -0.0093(19) 0.0068(18) -0.0024(19)
C5 0.0502(18) 0.0499(18) 0.0468(16) 0.0067(16) -0.0051(15) 0.0015(15)
C6 0.0556(19) 0.051(2) 0.0549(18) 0.0034(17) -0.0011(16) 0.0054(16)
C7 0.0476(19) 0.057(2) 0.0540(18) 0.0031(17) 0.0003(16) 0.0042(16)
C8 0.0434(17) 0.0504(18) 0.0464(15) 0.0039(15) -0.0004(14) 0.0001(15)
C9 0.055(2) 0.0440(18) 0.0645(18) -0.0051(16) 0.0015(17) 0.0041(16)
C10 0.0527(19) 0.0489(18) 0.0524(17) -0.0029(16) 0.0105(15) 0.0057(16)
C11 0.0455(17) 0.0420(16) 0.0453(15) 0.0047(14) 0.0009(14) 0.0027(13)
C12 0.0527(18) 0.0445(18) 0.0535(17) -0.0032(16) 0.0065(15) 0.0031(15)
C13 0.0517(19) 0.0546(19) 0.0470(16) 0.0040(17) 0.0060(15) 0.0036(15)
C14 0.0551(19) 0.0520(19) 0.0547(17) -0.0021(16) -0.0007(16) -0.0010(16)
C15 0.072(2) 0.057(2) 0.090(2) -0.007(2) -0.010(2) 0.011(2)
C16 0.067(2) 0.062(2) 0.0577(18) 0.0044(19) 0.0185(17) -0.0042(17)
C17 0.107(3) 0.120(4) 0.0586(19) 0.003(3) 0.016(2) 0.015(2)

loop_
_atom_type_symbol
_atom_type_description
_atom_type_scat_dispersion_real
_atom_type_scat_dispersion_imag
_atom_type_scat_source
C C 0.0033 0.0000 'International Tables Vol C Tables 4.2.6.8 and 6.1.1.4'
H H 0.0000 0.0000 'International Tables Vol C Tables 4.2.6.8 and 6.1.1.4'
N N 0.0061 0.0000 'International Tables Vol C Tables 4.2.6.8 and 6.1.1.4'

loop_
_geom_angle_atom_site_label_1
_geom_angle_atom_site_label_2
_geom_angle_atom_site_label_3
_geom_angle
C1 N1 C5 117.4(3)
C11 N2 C14 121.7(2)
C11 N2 C16 121.9(3)
C14 N2 C16 116.2(2)
N1 C1 C2 124.7(3)
N1 C1 H1 115(2)
C2 C1 H1 120(2)
C3 C2 C1 117.1(3)
C3 C2 H2 122(2)
C1 C2 H2 121(2)
C4 C3 C2 119.7(3)
C4 C3 H3 120.2
C2 C3 H3 120.2
C3 C4 C5 120.1(3)
C3 C4 H4 119.9
C5 C4 H4 119.9
N1 C5 C4 121.0(3)
N1 C5 C6 119.0(3)
C4 C5 C6 120.0(3)
C7 C6 C5 124.5(3)
C7 C6 H6 117.8(18)
C5 C6 H6 117.6(17)
C6 C7 C8 127.8(3)
C6 C7 H7 114.9(16)
C8 C7 H7 117.3(16)
C13 C8 C9 115.7(3)
C13 C8 C7 120.1(3)
C9 C8 C7 124.3(3)
C10 C9 C8 122.2(3)
C10 C9 H9 118.9
C8 C9 H9 118.9
C9 C10 C11 121.5(3)
C9 C10 H10 119.3
C11 C10 H10 119.3
N2 C11 C10 122.2(2)
N2 C11 C12 121.5(3)
C10 C11 C12 116.3(3)
C13 C12 C11 121.1(3)
C13 C12 H12 119.5
C11 C12 H12 119.5
C12 C13 C8 123.3(3)
C12 C13 H13 118.4
C8 C13 H13 118.4
N2 C14 C15 114.3(3)
N2 C14 H14A 108.7
C15 C14 H14A 108.7
N2 C14 H14B 108.7
C15 C14 H14B 108.7
H14A C14 H14B 107.6
C14 C15 H15A 109.5
C14 C15 H15B 109.5
H15A C15 H15B 109.5
C14 C15 H15C 109.5
H15A C15 H15C 109.5
H15B C15 H15C 109.5
N2 C16 C17 113.9(3)
N2 C16 H16A 108.8
C17 C16 H16A 108.8
N2 C16 H16B 108.8
C17 C16 H16B 108.8
H16A C16 H16B 107.7
C16 C17 H17A 109.5
C16 C17 H17B 109.5
H17A C17 H17B 109.5
C16 C17 H17C 109.5
H17A C17 H17C 109.5
H17B C17 H17C 109.5

loop_
_geom_bond_atom_site_label_1
_geom_bond_atom_site_label_2
_geom_bond_distance
N1 C1 1.333(4)
N1 C5 1.337(4)
N2 C11 1.374(3)
N2 C14 1.444(4)
N2 C16 1.448(3)
C1 C2 1.366(5)
C1 H1 0.95(3)
C2 C3 1.363(5)
C2 H2 0.94(3)
C3 C4 1.361(4)
C3 H3 0.9300
C4 C5 1.378(4)
C4 H4 0.9300
C5 C6 1.469(4)
C6 C7 1.310(4)
C6 H6 1.00(3)
C7 C8 1.464(4)
C7 H7 1.01(3)
C8 C13 1.387(4)
C8 C9 1.398(4)
C9 C10 1.376(4)
C9 H9 0.9300
C10 C11 1.404(4)
C10 H10 0.9300
C11 C12 1.406(4)
C12 C13 1.367(4)
C12 H12 0.9300
C13 H13 0.9300
C14 C15 1.507(4)
C14 H14A 0.9700
C14 H14B 0.9700
C15 H15A 0.9600
C15 H15B 0.9600
C15 H15C 0.9600
C16 C17 1.507(5)
C16 H16A 0.9700
C16 H16B 0.9700
C17 H17A 0.9600
C17 H17B 0.9600
C17 H17C 0.9600

loop_
_geom_hbond_atom_site_label_D
_geom_hbond_atom_site_label_H
_geom_hbond_atom_site_label_A
_geom_hbond_site_symmetry_A
_geom_hbond_distance_DH
_geom_hbond_distance_HA
_geom_hbond_distance_DA
_geom_hbond_angle_DHA
C7 H7 N1 . 1.01(2) 2.48(2) 2.864(3) 102.0(13)
C2 H2 N1 3_744 0.95(3) 2.52(3) 3.443(4) 165(2)

loop_
_geom_torsion_atom_site_label_1
_geom_torsion_atom_site_label_2
_geom_torsion_atom_site_label_3
_geom_torsion_atom_site_label_4
_geom_torsion
C5 N1 C1 C2 -0.4(5)
N1 C1 C2 C3 -0.4(6)
C1 C2 C3 C4 0.8(5)
C2 C3 C4 C5 -0.4(5)
C1 N1 C5 C4 0.8(5)
C1 N1 C5 C6 -178.6(3)
C3 C4 C5 N1 -0.5(5)
C3 C4 C5 C6 179.0(3)
N1 C5 C6 C7 1.8(5)
C4 C5 C6 C7 -177.7(3)
C5 C6 C7 C8 -179.1(3)
C6 C7 C8 C13 179.6(3)
C6 C7 C8 C9 0.2(5)
C13 C8 C9 C10 -1.3(4)
C7 C8 C9 C10 178.0(3)
C8 C9 C10 C11 -0.4(5)
C14 N2 C11 C10 173.4(3)
C16 N2 C11 C10 -11.2(4)
C14 N2 C11 C12 -5.4(4)
C16 N2 C11 C12 170.0(3)
C9 C10 C11 N2 -177.3(3)
C9 C10 C11 C12 1.6(4)
N2 C11 C12 C13 177.7(3)
C10 C11 C12 C13 -1.2(4)
C11 C12 C13 C8 -0.5(5)
C9 C8 C13 C12 1.8(4)
C7 C8 C13 C12 -177.6(3)
C11 N2 C14 C15 88.1(3)
C16 N2 C14 C15 -87.5(3)
C11 N2 C16 C17 93.0(4)
C14 N2 C16 C17 -91.4(4)

loop_
_cod_related_entry_id
_cod_related_entry_database
_cod_related_entry_code
1 ChemSpider 30655123
